data_9013322
loop_
_publ_author_name
'Antao, S. M.'
'Hassan, I.'
'Wang, J.'
'Lee, P. L.'
'Toby, B. H.'

_publ_section_title
;State-of-the-art high-resolution powder x-ray diffraction (HRPXRD)
 illustrated with Rietveld structure refinement of quartz, sodalite,
 tremolite, and meionite Locality: Slyudyanka, Siberia, Russia
;
_journal_name_full 'The Canadian Mineralogist'
_journal_page_first 1501
_journal_page_last 1509
_journal_paper_doi 10.3749/canmin.46.5.1501
_journal_volume 46
_journal_year 2008
_chemical_compound_source 'Slyudyanka, Siberia, Russia'
_chemical_formula_sum 'C0.668 Al5.16 Ca3.248 Na0.752 O26.948 S0.235 Si6.84'
_chemical_name_mineral Meionite
_space_group_IT_number 87
_symmetry_space_group_name_Hall '-I 4'
_symmetry_space_group_name_H-M 'I 4/m'
_cell_angle_alpha 90
_cell_angle_beta 90
_cell_angle_gamma 90
_cell_length_a 12.16559
_cell_length_b 12.16559
_cell_length_c 7.57446
_cell_formula_units_Z 2
_cell_volume 1121.032
_database_code_amcsd 0006213
_exptl_crystal_density_diffrn 2.742
_cod_original_formula_sum '(Ca3.248 Na.752) (Si6.84 Al5.16) O26.948 C.668 S.235'
_cod_database_code 9013322

loop_
_space_group_symop_operation_xyz
x,y,z
1/2+x,1/2+y,1/2+z
y,-x,-z
1/2+y,1/2-x,1/2-z
-y,x,z
1/2-y,1/2+x,1/2+z
x,y,-z
1/2+x,1/2+y,1/2-z
-x,-y,z
1/2-x,1/2-y,1/2+z
-y,x,-z
1/2-y,1/2+x,1/2-z
y,-x,z
1/2+y,1/2-x,1/2+z
-x,-y,-z
1/2-x,1/2-y,1/2-z

loop_
_atom_site_aniso_label
_atom_site_aniso_U_11
_atom_site_aniso_U_22
_atom_site_aniso_U_33
_atom_site_aniso_U_12
_atom_site_aniso_U_13
_atom_site_aniso_U_23
Ca 0.01540 0.02100 0.03460 0.00790 0.00000 0.00000
Na 0.02100 0.02100 0.03460 0.00790 0.00000 0.00000
Si1 0.01320 0.00960 -0.00010 0.00000 0.00000 0.00000
Al1 0.01320 0.00960 -0.00010 0.00000 0.00000 0.00000
Si2 0.01010 0.01530 0.01390 -0.00280 -0.00020 -0.00090
Al2 0.01010 0.01530 0.01390 -0.00280 -0.00020 -0.00090
O1 0.01900 0.00800 0.02100 0.01000 0.00000 0.00000
O2 0.02300 0.01900 0.02100 0.00400 0.00000 0.00000
O3 0.03500 0.02200 0.01200 0.00500 0.00800 0.00110
O4 0.02600 0.01260 0.03000 0.00380 0.00940 -0.00060
O6 0.08900 0.10600 0.02200 -0.02700 0.00000 0.00000
C 0.02400 0.02400 0.00800 0.00000 0.00000 0.00000
S 0.02400 0.02400 0.00800 0.00000 0.00000 0.00000

loop_
_atom_site_label
_atom_site_fract_x
_atom_site_fract_y
_atom_site_fract_z
_atom_site_occupancy
_atom_site_U_iso_or_equiv
Ca 0.35870 0.28284 0.00000 0.81200 0.02370
Na 0.35870 0.28284 0.00000 0.18800 0.02370
Si1 0.16039 0.09216 0.00000 0.57000 0.01170
Al1 0.16039 0.09216 0.00000 0.43000 0.01170
Si2 0.16035 0.41298 0.20649 0.57000 0.01310
Al2 0.16035 0.41298 0.20649 0.43000 0.01310
O1 0.04120 0.15180 0.00000 1.00000 0.01620
O2 0.18610 0.37350 0.00000 1.00000 0.02110
O3 0.45120 0.14930 0.20630 1.00000 0.02300
O4 0.26620 0.36730 0.67450 1.00000 0.02280
O6 0.60060 0.51520 0.00000 0.50100 0.07200
O5 0.39310 0.48010 0.09990 0.11800 0.01600
C 0.50000 0.50000 0.00000 0.66800 0.01880
S 0.50000 0.50000 0.00000 0.23500 0.01880

loop_
_cod_related_entry_id
_cod_related_entry_database
_cod_related_entry_code
1 AMCSD 0006213
